data_1503251
loop_
_publ_author_name
'Seo, Hwimin'
'Roberts, Benjamin P.'
'Abboud, Khalil A.'
'Merz, Jr, Kenneth M'
'Hong, Sukwon'

_publ_section_title
;
 Novel acyclic diaminocarbene ligands with increased steric demand and
 their application in gold catalysis.
;
_journal_issue 21
_journal_name_full 'Organic letters'
_journal_page_first 4860
_journal_page_last 4863
_journal_paper_doi 10.1021/ol102018z
_journal_volume 12
_journal_year 2010
_chemical_formula_sum 'C33 H40 Au Cl N2'
_chemical_formula_weight 697.09
_chemical_name_systematic
; 
 ? 
;
_space_group_IT_number 96
_symmetry_cell_setting tetragonal
_symmetry_space_group_name_Hall 'P 4nw 2abw'
_symmetry_space_group_name_H-M 'P 43 21 2'
_atom_sites_solution_hydrogens geom
_atom_sites_solution_primary direct
_atom_sites_solution_secondary difmap
_audit_creation_method SHELXL-97
_audit_update_record
;
2010-02-09 # Formatted by publCIF
;
_cell_angle_alpha 90.00
_cell_angle_beta 90.00
_cell_angle_gamma 90.00
_cell_formula_units_Z 4
_cell_length_a 10.5907(4)
_cell_length_b 10.5907(4)
_cell_length_c 23.7251(10)
_cell_measurement_reflns_used 349
_cell_measurement_temperature 100(2)
_cell_measurement_theta_max 28.0
_cell_measurement_theta_min 2.0
_cell_volume 2661.08(18)
_computing_cell_refinement 'Bruker APEX2'
_computing_data_collection 'Bruker APEX2 (Bruker, 2008)'
_computing_data_reduction 'Bruker SAINT (Bruker, 2008)'
_computing_molecular_graphics 'Bruker SHELXTL'
_computing_publication_material 'Bruker SHELXTL'
_computing_structure_refinement 'Bruker SHELXTL'
_computing_structure_solution 'Bruker SHELXTL (Bruker, 2008)'
_diffrn_ambient_temperature 100(2)
_diffrn_measured_fraction_theta_full 1.000
_diffrn_measured_fraction_theta_max 1.000
_diffrn_measurement_device_type 'Bruker APEX-II CCD'
_diffrn_measurement_method '\w scans'
_diffrn_radiation_monochromator graphite
_diffrn_radiation_source 'fine-focus sealed tube'
_diffrn_radiation_type MoK\a
_diffrn_radiation_wavelength 0.71073
_diffrn_reflns_av_R_equivalents 0.0293
_diffrn_reflns_av_sigmaI/netI 0.0182
_diffrn_reflns_limit_h_max 13
_diffrn_reflns_limit_h_min -13
_diffrn_reflns_limit_k_max 13
_diffrn_reflns_limit_k_min -13
_diffrn_reflns_limit_l_max 30
_diffrn_reflns_limit_l_min -30
_diffrn_reflns_number 33575
_diffrn_reflns_theta_full 27.50
_diffrn_reflns_theta_max 27.50
_diffrn_reflns_theta_min 2.11
_exptl_absorpt_coefficient_mu 5.655
_exptl_absorpt_correction_T_max 0.7770
_exptl_absorpt_correction_T_min 0.3706
_exptl_absorpt_correction_type numerical
_exptl_absorpt_process_details 'based on measured indexed crystal faces, Bruker SHELXTL  v6.12 (Bruker 2007)'
_exptl_crystal_colour yellow
_exptl_crystal_density_diffrn 1.740
_exptl_crystal_density_method 'not measured'
_exptl_crystal_description plates
_exptl_crystal_F_000 1392
_exptl_crystal_size_max 0.22
_exptl_crystal_size_mid 0.10
_exptl_crystal_size_min 0.05
_refine_diff_density_max 0.566
_refine_diff_density_min -0.389
_refine_diff_density_rms 0.055
_refine_ls_abs_structure_details 'Flack H D (1983), Acta Cryst. A39, 876-881'
_refine_ls_abs_structure_Flack 0.001(5)
_refine_ls_extinction_method none
_refine_ls_goodness_of_fit_ref 1.142
_refine_ls_hydrogen_treatment constr
_refine_ls_matrix_type full
_refine_ls_number_parameters 169
_refine_ls_number_reflns 3066
_refine_ls_number_restraints 0
_refine_ls_restrained_S_all 1.142
_refine_ls_R_factor_all 0.0118
_refine_ls_R_factor_gt 0.0112
_refine_ls_shift/su_max 0.004
_refine_ls_shift/su_mean 0.000
_refine_ls_structure_factor_coef Fsqd
_refine_ls_weighting_details 'calc w=1/[\s^2^(Fo^2^)+(0.0066P)^2^+0.8801P] where P=(Fo^2^+2Fc^2^)/3'
_refine_ls_weighting_scheme calc
_refine_ls_wR_factor_gt 0.0282
_refine_ls_wR_factor_ref 0.0283
_reflns_number_gt 2994
_reflns_number_total 3066
_reflns_threshold_expression I>2\s(I)
_cod_data_source_file ol102018z_si_002.cif
_cod_data_source_block 5b
_cod_depositor_comments
;
The following automatic conversions were performed:

'_symmetry_cell_setting' value 'Tetragonal' changed to 'tetragonal'
according to /home/saulius/struct/CIF-dictionaries/cif_core.dic
dictionary named 'cif_core.dic' version 2.4.2 from 2011-04-26.

Automatic conversion script
Id: cif_fix_values 1715 2011-07-08 13:25:40Z adriana 
;
_cod_original_sg_symbol_H-M P43212
_cod_database_code 1503251

loop_
_symmetry_equiv_pos_as_xyz
'x, y, z'
'-x, -y, z+1/2'
'-y+1/2, x+1/2, z+3/4'
'y+1/2, -x+1/2, z+1/4'
'-x+1/2, y+1/2, -z+3/4'
'x+1/2, -y+1/2, -z+1/4'
'y, x, -z'
'-y, -x, -z+1/2'

loop_
_atom_site_label
_atom_site_type_symbol
_atom_site_fract_x
_atom_site_fract_y
_atom_site_fract_z
_atom_site_U_iso_or_equiv
_atom_site_adp_type
_atom_site_occupancy
_atom_site_symmetry_multiplicity
_atom_site_calc_flag
_atom_site_refinement_flags
Au1 Au 0.981487(6) 0.981487(6) 1.0000 0.01268(3) Uani 1 2 d S
Cl1 Cl 1.13532(4) 1.13532(4) 1.0000 0.02091(15) Uani 1 2 d S
N1 N 0.86382(15) 0.73121(16) 0.97587(7) 0.0123(3) Uani 1 1 d .
C1 C 0.84776(16) 0.84776(16) 1.0000 0.0118(5) Uani 1 2 d S
C2 C 0.75769(19) 0.68034(19) 0.94459(8) 0.0125(4) Uani 1 1 d .
C3 C 0.70346(19) 0.56408(19) 0.95718(9) 0.0153(4) Uani 1 1 d .
H3 H 0.7361 0.5136 0.9869 0.018 Uiso 1 1 calc R
C4 C 0.60102(18) 0.5229(2) 0.92574(8) 0.0162(4) Uani 1 1 d .
H4 H 0.5637 0.4434 0.9340 0.019 Uiso 1 1 calc R
C5 C 0.55256(18) 0.59547(19) 0.88271(8) 0.0184(4) Uani 1 1 d .
H5 H 0.4815 0.5667 0.8619 0.022 Uiso 1 1 calc R
C6 C 0.6077(2) 0.7104(2) 0.86981(9) 0.0186(4) Uani 1 1 d .
H6 H 0.5750 0.7601 0.8399 0.022 Uiso 1 1 calc R
C7 C 0.71021(19) 0.75277(19) 0.90039(8) 0.0153(4) Uani 1 1 d .
H7 H 0.7484 0.8313 0.8913 0.018 Uiso 1 1 calc R
C8 C 0.99380(17) 0.68048(17) 0.96068(8) 0.0123(4) Uani 1 1 d .
C9 C 0.98664(19) 0.53735(18) 0.94744(9) 0.0157(4) Uani 1 1 d .
H9A H 0.9536 0.4913 0.9806 0.019 Uiso 1 1 calc R
H9B H 0.9283 0.5229 0.9155 0.019 Uiso 1 1 calc R
C10 C 1.04506(19) 0.74795(19) 0.90824(8) 0.0150(4) Uani 1 1 d .
H10A H 0.9877 0.7330 0.8760 0.018 Uiso 1 1 calc R
H10B H 1.0486 0.8400 0.9153 0.018 Uiso 1 1 calc R
C11 C 1.08231(18) 0.6941(2) 1.01142(8) 0.0157(4) Uani 1 1 d .
H11A H 1.0493 0.6441 1.0434 0.019 Uiso 1 1 calc R
H11B H 1.0862 0.7837 1.0232 0.019 Uiso 1 1 calc R
C12 C 1.11959(18) 0.4873(2) 0.93232(9) 0.0180(4) Uani 1 1 d .
H12 H 1.1138 0.3951 0.9236 0.022 Uiso 1 1 calc R
C13 C 1.17728(19) 0.6990(2) 0.89395(9) 0.0180(4) Uani 1 1 d .
H13 H 1.2110 0.7453 0.8604 0.022 Uiso 1 1 calc R
C14 C 1.21542(18) 0.64760(19) 0.99595(10) 0.0200(4) Uani 1 1 d .
H14 H 1.2734 0.6616 1.0286 0.024 Uiso 1 1 calc R
C15 C 1.1699(2) 0.5568(2) 0.88090(9) 0.0189(4) Uani 1 1 d .
H15A H 1.1134 0.5423 0.8483 0.023 Uiso 1 1 calc R
H15B H 1.2549 0.5245 0.8711 0.023 Uiso 1 1 calc R
C16 C 1.2639(2) 0.7216(2) 0.94496(9) 0.0207(4) Uani 1 1 d .
H16A H 1.3509 0.6942 0.9358 0.025 Uiso 1 1 calc R
H16B H 1.2661 0.8128 0.9540 0.025 Uiso 1 1 calc R
C17 C 1.21026(19) 0.5064(2) 0.98226(9) 0.0211(5) Uani 1 1 d .
H17A H 1.1799 0.4585 1.0155 0.025 Uiso 1 1 calc R
H17B H 1.2956 0.4753 0.9723 0.025 Uiso 1 1 calc R

loop_
_atom_site_aniso_label
_atom_site_aniso_U_11
_atom_site_aniso_U_22
_atom_site_aniso_U_33
_atom_site_aniso_U_23
_atom_site_aniso_U_13
_atom_site_aniso_U_12
Au1 0.01202(4) 0.01202(4) 0.01400(5) -0.00090(2) 0.00090(2) -0.00141(3)
Cl1 0.0211(2) 0.0211(2) 0.0206(3) -0.0017(3) 0.0017(3) -0.0096(3)
N1 0.0093(8) 0.0131(8) 0.0145(8) -0.0009(7) 0.0015(6) 0.0007(6)
C1 0.0122(8) 0.0122(8) 0.0111(12) 0.0026(9) -0.0026(9) 0.0032(10)
C2 0.0100(9) 0.0143(10) 0.0132(9) -0.0049(7) 0.0017(7) 0.0001(7)
C3 0.0152(10) 0.0146(10) 0.0161(10) -0.0009(8) 0.0029(8) 0.0024(8)
C4 0.0138(9) 0.0136(9) 0.0211(10) -0.0065(9) 0.0027(7) -0.0010(8)
C5 0.0120(10) 0.0240(11) 0.0193(10) -0.0090(8) -0.0003(7) 0.0009(7)
C6 0.0181(11) 0.0230(11) 0.0147(10) -0.0002(8) 0.0003(8) 0.0068(9)
C7 0.0166(10) 0.0147(10) 0.0147(10) -0.0008(7) 0.0023(7) 0.0010(7)
C8 0.0102(11) 0.0118(8) 0.0149(9) -0.0018(7) 0.0010(7) 0.0026(7)
C9 0.0151(10) 0.0114(9) 0.0206(10) -0.0009(7) 0.0019(8) 0.0010(8)
C10 0.0159(11) 0.0137(10) 0.0153(10) -0.0011(7) 0.0018(8) 0.0010(8)
C11 0.0147(10) 0.0187(10) 0.0136(11) -0.0025(8) -0.0005(8) 0.0037(8)
C12 0.0153(9) 0.0135(11) 0.0251(11) -0.0041(8) 0.0015(8) 0.0029(8)
C13 0.0153(10) 0.0194(11) 0.0193(11) -0.0006(8) 0.0058(8) -0.0006(8)
C14 0.0137(9) 0.0236(10) 0.0225(11) -0.0056(10) -0.0060(10) 0.0055(7)
C15 0.0159(10) 0.0204(11) 0.0202(11) -0.0050(8) 0.0031(8) 0.0024(8)
C16 0.0119(11) 0.0213(13) 0.0290(11) -0.0071(9) 0.0020(8) -0.0003(8)
C17 0.0173(10) 0.0226(13) 0.0234(11) -0.0006(8) -0.0016(8) 0.0066(9)

loop_
_atom_type_symbol
_atom_type_description
_atom_type_scat_dispersion_real
_atom_type_scat_dispersion_imag
_atom_type_scat_source
C C 0.0033 0.0016 'International Tables Vol C Tables 4.2.6.8 and 6.1.1.4'
H H 0.0000 0.0000 'International Tables Vol C Tables 4.2.6.8 and 6.1.1.4'
N N 0.0061 0.0033 'International Tables Vol C Tables 4.2.6.8 and 6.1.1.4'
Cl Cl 0.1484 0.1585 'International Tables Vol C Tables 4.2.6.8 and 6.1.1.4'
Au Au -2.0133 8.8022 'International Tables Vol C Tables 4.2.6.8 and 6.1.1.4'

loop_
_geom_angle_atom_site_label_1
_geom_angle_atom_site_label_2
_geom_angle_atom_site_label_3
_geom_angle
_geom_angle_site_symmetry_1
C1 Au1 Cl1 180.000(4) .
C1 N1 C2 116.86(15) .
C1 N1 C8 121.95(16) .
C2 N1 C8 116.68(15) .
N1 C1 N1 113.4(2) 7_557
N1 C1 Au1 123.28(11) 7_557
N1 C1 Au1 123.28(11) .
C3 C2 C7 120.00(19) .
C3 C2 N1 122.60(19) .
C7 C2 N1 117.40(18) .
C4 C3 C2 119.1(2) .
C4 C3 H3 120.5 .
C2 C3 H3 120.5 .
C5 C4 C3 121.0(2) .
C5 C4 H4 119.5 .
C3 C4 H4 119.5 .
C4 C5 C6 119.83(19) .
C4 C5 H5 120.1 .
C6 C5 H5 120.1 .
C7 C6 C5 120.1(2) .
C7 C6 H6 119.9 .
C5 C6 H6 119.9 .
C6 C7 C2 120.01(19) .
C6 C7 H7 120.0 .
C2 C7 H7 120.0 .
N1 C8 C11 109.53(15) .
N1 C8 C10 110.35(15) .
C11 C8 C10 112.14(16) .
N1 C8 C9 110.44(15) .
C11 C8 C9 106.33(16) .
C10 C8 C9 107.97(16) .
C12 C9 C8 109.75(16) .
C12 C9 H9A 109.7 .
C8 C9 H9A 109.7 .
C12 C9 H9B 109.7 .
C8 C9 H9B 109.7 .
H9A C9 H9B 108.2 .
C13 C10 C8 110.22(17) .
C13 C10 H10A 109.6 .
C8 C10 H10A 109.6 .
C13 C10 H10B 109.6 .
C8 C10 H10B 109.6 .
H10A C10 H10B 108.1 .
C8 C11 C14 110.07(16) .
C8 C11 H11A 109.6 .
C14 C11 H11A 109.6 .
C8 C11 H11B 109.6 .
C14 C11 H11B 109.6 .
H11A C11 H11B 108.2 .
C15 C12 C17 109.57(17) .
C15 C12 C9 109.81(17) .
C17 C12 C9 110.15(17) .
C15 C12 H12 109.1 .
C17 C12 H12 109.1 .
C9 C12 H12 109.1 .
C10 C13 C16 108.60(17) .
C10 C13 C15 109.22(17) .
C16 C13 C15 109.91(17) .
C10 C13 H13 109.7 .
C16 C13 H13 109.7 .
C15 C13 H13 109.7 .
C16 C14 C17 110.14(19) .
C16 C14 C11 109.41(17) .
C17 C14 C11 109.31(16) .
C16 C14 H14 109.3 .
C17 C14 H14 109.3 .
C11 C14 H14 109.3 .
C12 C15 C13 109.26(17) .
C12 C15 H15A 109.8 .
C13 C15 H15A 109.8 .
C12 C15 H15B 109.8 .
C13 C15 H15B 109.8 .
H15A C15 H15B 108.3 .
C14 C16 C13 110.04(18) .
C14 C16 H16A 109.7 .
C13 C16 H16A 109.7 .
C14 C16 H16B 109.7 .
C13 C16 H16B 109.7 .
H16A C16 H16B 108.2 .
C14 C17 C12 108.31(17) .
C14 C17 H17A 110.0 .
C12 C17 H17A 110.0 .
C14 C17 H17B 110.0 .
C12 C17 H17B 110.0 .
H17A C17 H17B 108.4 .

loop_
_geom_bond_atom_site_label_1
_geom_bond_atom_site_label_2
_geom_bond_distance
_geom_bond_site_symmetry_2
Au1 C1 2.003(2) .
Au1 Cl1 2.3041(6) .
N1 C1 1.371(2) .
N1 C2 1.451(2) .
N1 C8 1.521(2) .
C1 N1 1.371(2) 7_557
C2 C3 1.391(3) .
C2 C7 1.393(3) .
C3 C4 1.387(3) .
C3 H3 0.9500 .
C4 C5 1.377(3) .
C4 H4 0.9500 .
C5 C6 1.384(3) .
C5 H5 0.9500 .
C6 C7 1.381(3) .
C6 H6 0.9500 .
C7 H7 0.9500 .
C8 C11 1.533(3) .
C8 C10 1.534(3) .
C8 C9 1.550(3) .
C9 C12 1.547(3) .
C9 H9A 0.9900 .
C9 H9B 0.9900 .
C10 C13 1.531(3) .
C10 H10A 0.9900 .
C10 H10B 0.9900 .
C11 C14 1.538(3) .
C11 H11A 0.9900 .
C11 H11B 0.9900 .
C12 C15 1.522(3) .
C12 C17 1.538(3) .
C12 H12 1.0000 .
C13 C16 1.537(3) .
C13 C15 1.540(3) .
C13 H13 1.0000 .
C14 C16 1.530(3) .
C14 C17 1.531(3) .
C14 H14 1.0000 .
C15 H15A 0.9900 .
C15 H15B 0.9900 .
C16 H16A 0.9900 .
C16 H16B 0.9900 .
C17 H17A 0.9900 .
C17 H17B 0.9900 .
